data_7013764
loop_
_publ_author_name
'Zhang, Kehua'
'Zhang, Wu'
'Wang, Shaowu'
'Sheng, Enhong'
'Yang, Gaosheng'
'Xie, Meihua'
'Zhou, Shuangliu'
'Feng, Yan'
'Mao, Lili'
'Huang, Zixiang'

_publ_section_title
;
 Homolysis of the Ln-N (Ln = Yb, Eu) bond. Synthesis, structural
 characterization and catalytic activity of ytterbium(II) and
 europium(II) complexes with methoxyethyl functionalized indenyl
 ligands.
;
_journal_issue 7
_journal_name_full 'Dalton transactions (Cambridge, England : 2003)'
_journal_page_first 1029
_journal_page_last 1037
_journal_paper_doi 10.1039/b314115b
_journal_year 2004
_chemical_formula_sum 'C30 H42 O2 Si2 Yb'
_chemical_formula_weight 663.86
_chemical_name_systematic
;
?
;
_space_group_IT_number 4
_symmetry_cell_setting monoclinic
_symmetry_space_group_name_Hall 'P 2yb'
_symmetry_space_group_name_H-M 'P 1 21 1'
_atom_sites_solution_hydrogens geom
_atom_sites_solution_primary direct
_atom_sites_solution_secondary difmap
_audit_creation_method SHELXL-97
_cell_angle_alpha 90.00
_cell_angle_beta 95.2900(10)
_cell_angle_gamma 90.00
_cell_formula_units_Z 4
_cell_length_a 10.44030(10)
_cell_length_b 15.96720(10)
_cell_length_c 18.5576(3)
_cell_measurement_reflns_used 12592
_cell_measurement_temperature 293(2)
_cell_measurement_theta_max 25.06
_cell_measurement_theta_min 1.69
_cell_volume 3080.42(6)
_computing_cell_refinement 'Siemens SMART & SAINT'
_computing_data_collection 'Siemens SMART'
_computing_data_reduction 'Siemens SMART & SAINT'
_computing_molecular_graphics 'SHELXL-97 (Sheldrick, 1997)'
_computing_publication_material 'SHELXL-97 (Sheldrick, 1997)'
_computing_structure_refinement 'SHELXL-97 (Sheldrick, 1997)'
_computing_structure_solution 'SHELXS-97 (Sheldrick, 1997)'
_diffrn_ambient_temperature 293(2)
_diffrn_measured_fraction_theta_full 0.991
_diffrn_measured_fraction_theta_max 0.991
_diffrn_measurement_device_type 'SMART CCD'
_diffrn_measurement_method 'phi and omega scans'
_diffrn_radiation_monochromator graphite
_diffrn_radiation_source 'fine-focus sealed tube'
_diffrn_radiation_type MoK\a
_diffrn_radiation_wavelength 0.71073
_diffrn_reflns_av_R_equivalents 0.0404
_diffrn_reflns_av_sigmaI/netI 0.0457
_diffrn_reflns_limit_h_max 12
_diffrn_reflns_limit_h_min -12
_diffrn_reflns_limit_k_max 15
_diffrn_reflns_limit_k_min -19
_diffrn_reflns_limit_l_max 21
_diffrn_reflns_limit_l_min -22
_diffrn_reflns_number 15911
_diffrn_reflns_theta_full 25.06
_diffrn_reflns_theta_max 25.06
_diffrn_reflns_theta_min 1.69
_diffrn_standards_decay_% 0
_diffrn_standards_number 0
_exptl_absorpt_coefficient_mu 3.137
_exptl_absorpt_correction_T_max 1.0000
_exptl_absorpt_correction_T_min 0.5789
_exptl_absorpt_correction_type empirical
_exptl_absorpt_process_details 'SADABS (Sheldrick, 1996)'
_exptl_crystal_density_diffrn 1.431
_exptl_crystal_density_method 'not measured'
_exptl_crystal_F_000 1344
_exptl_crystal_size_max 0.64
_exptl_crystal_size_mid 0.20
_exptl_crystal_size_min 0.16
_refine_diff_density_max 0.886
_refine_diff_density_min -0.677
_refine_diff_density_rms 0.103
_refine_ls_abs_structure_details 'Flack H D (1983), Acta Cryst. A39, 876-881'
_refine_ls_abs_structure_Flack 0.055(14)
_refine_ls_extinction_method none
_refine_ls_goodness_of_fit_ref 1.058
_refine_ls_hydrogen_treatment mixed
_refine_ls_matrix_type full
_refine_ls_number_parameters 632
_refine_ls_number_reflns 8195
_refine_ls_number_restraints 1
_refine_ls_restrained_S_all 1.058
_refine_ls_R_factor_all 0.0516
_refine_ls_R_factor_gt 0.0417
_refine_ls_shift/su_max 0.000
_refine_ls_shift/su_mean 0.000
_refine_ls_structure_factor_coef Fsqd
_refine_ls_weighting_details 'calc w=1/[\s^2^(Fo^2^)+(0.0186P)^2^+14.0249P] where P=(Fo^2^+2Fc^2^)/3'
_refine_ls_weighting_scheme calc
_refine_ls_wR_factor_gt 0.0818
_refine_ls_wR_factor_ref 0.0877
_reflns_number_gt 7436
_reflns_number_total 8195
_reflns_threshold_expression >2sigma(I)
_cod_data_source_file b314115b.txt
_cod_data_source_block compound_1
_cod_depositor_comments
;
The following automatic conversions were performed:
'_symmetry_cell_setting' value 'Monoclinic' changed to 'monoclinic'
according to '/home/saulius/struct/CIF-dictionaries/cif_core.dic'
dictionary named 'cif_core.dic' version 2.4.1 from 2010-06-29.

Automatic conversion script
Id: cif_fix_enum 1527 2010-12-29 10:47:43Z saulius 
;
_cod_original_sg_symbol_H-M P2(1)
_cod_database_code 7013764

loop_
_symmetry_equiv_pos_as_xyz
'x, y, z'
'-x, y+1/2, -z'

loop_
_atom_site_label
_atom_site_type_symbol
_atom_site_fract_x
_atom_site_fract_y
_atom_site_fract_z
_atom_site_U_iso_or_equiv
_atom_site_adp_type
_atom_site_occupancy
_atom_site_symmetry_multiplicity
_atom_site_calc_flag
_atom_site_refinement_flags
_atom_site_disorder_assembly
_atom_site_disorder_group
Yb1 Yb -0.01253(4) 0.42531(3) 0.40195(2) 0.03817(11) Uani 1 1 d . . .
Yb2 Yb 0.45647(4) 0.07452(3) 0.13217(2) 0.04098(12) Uani 1 1 d . . .
Si1 Si 0.0971(4) 0.5969(2) 0.2519(2) 0.0736(11) Uani 1 1 d . . .
Si2 Si -0.3028(3) 0.3200(2) 0.50973(16) 0.0522(8) Uani 1 1 d . . .
Si3 Si 0.1656(3) 0.2373(3) 0.06035(18) 0.0610(9) Uani 1 1 d . . .
Si4 Si 0.5908(3) -0.1590(2) 0.20418(17) 0.0579(8) Uani 1 1 d . . .
O1 O 0.1126(9) 0.3979(5) 0.5188(5) 0.074(3) Uani 1 1 d . . .
O2 O 0.1624(7) 0.3509(6) 0.3511(5) 0.071(3) Uani 1 1 d . . .
O3 O 0.6408(7) 0.1066(6) 0.2183(5) 0.077(3) Uani 1 1 d . . .
O4 O 0.5667(8) 0.1571(5) 0.0419(5) 0.069(2) Uani 1 1 d . . .
C1 C 0.005(2) 0.5316(13) 0.1831(8) 0.182(13) Uani 1 1 d . . .
H1A H -0.0851 0.5421 0.1842 0.273 Uiso 1 1 calc R . .
H1B H 0.0226 0.4735 0.1932 0.273 Uiso 1 1 calc R . .
H1C H 0.0305 0.5452 0.1360 0.273 Uiso 1 1 calc R . .
C2 C 0.2734(19) 0.576(2) 0.2492(12) 0.225(17) Uani 1 1 d . . .
H2A H 0.3215 0.6104 0.2845 0.338 Uiso 1 1 calc R . .
H2B H 0.2981 0.5890 0.2019 0.338 Uiso 1 1 calc R . .
H2C H 0.2908 0.5181 0.2598 0.338 Uiso 1 1 calc R . .
C3 C 0.076(2) 0.7068(11) 0.2250(8) 0.128(7) Uani 1 1 d . . .
H3A H -0.0130 0.7220 0.2254 0.192 Uiso 1 1 calc R . .
H3B H 0.1020 0.7142 0.1771 0.192 Uiso 1 1 calc R . .
H3C H 0.1274 0.7417 0.2583 0.192 Uiso 1 1 calc R . .
C4 C 0.0562(9) 0.5789(9) 0.3461(6) 0.049(3) Uani 1 1 d . . .
C5 C -0.0649(10) 0.5929(7) 0.3743(6) 0.045(3) Uani 1 1 d . . .
C6 C -0.1890(11) 0.6148(8) 0.3445(8) 0.064(3) Uani 1 1 d . . .
H6A H -0.2031 0.6211 0.2946 0.077 Uiso 1 1 calc R . .
C7 C -0.2884(13) 0.6271(8) 0.3846(10) 0.076(4) Uani 1 1 d . . .
H7A H -0.3683 0.6428 0.3625 0.091 Uiso 1 1 calc R . .
C8 C -0.2709(17) 0.6162(8) 0.4602(11) 0.096(6) Uani 1 1 d . . .
H8A H -0.3398 0.6239 0.4879 0.115 Uiso 1 1 calc R . .
C9 C -0.1548(16) 0.5949(8) 0.4923(7) 0.076(4) Uani 1 1 d . . .
H9A H -0.1451 0.5873 0.5422 0.091 Uiso 1 1 calc R . .
C10 C -0.0489(10) 0.5837(7) 0.4531(6) 0.049(3) Uani 1 1 d . . .
C11 C 0.0842(11) 0.5651(8) 0.4699(6) 0.055(3) Uani 1 1 d . . .
C12 C 0.1437(11) 0.5630(8) 0.4062(7) 0.062(3) Uani 1 1 d . . .
H12A H 0.2372 0.5604 0.4043 0.074 Uiso 1 1 calc R . .
C13 C 0.1456(19) 0.5420(9) 0.5448(7) 0.100(6) Uani 1 1 d . . .
H13A H 0.2357 0.5573 0.5467 0.120 Uiso 1 1 calc R . .
H13B H 0.1069 0.5775 0.5793 0.120 Uiso 1 1 calc R . .
C14 C 0.140(3) 0.4626(10) 0.5688(9) 0.180(13) Uani 1 1 d . . .
H14A H 0.0753 0.4607 0.6031 0.216 Uiso 1 1 calc R . .
H14B H 0.2219 0.4499 0.5955 0.216 Uiso 1 1 calc R . .
C15 C 0.1634(17) 0.3180(10) 0.5415(10) 0.098(6) Uani 1 1 d . . .
H15A H 0.2082 0.3228 0.5888 0.148 Uiso 1 1 calc R . .
H15B H 0.2218 0.2989 0.5079 0.148 Uiso 1 1 calc R . .
H15C H 0.0943 0.2786 0.5428 0.148 Uiso 1 1 calc R . .
C16 C -0.1818(14) 0.3040(10) 0.5894(6) 0.080(4) Uani 1 1 d . . .
H16A H -0.1316 0.2550 0.5818 0.121 Uiso 1 1 calc R . .
H16B H -0.2256 0.2969 0.6323 0.121 Uiso 1 1 calc R . .
H16C H -0.1263 0.3520 0.5950 0.121 Uiso 1 1 calc R . .
C17 C -0.4204(14) 0.2314(10) 0.5067(7) 0.089(5) Uani 1 1 d . . .
H17A H -0.4837 0.2388 0.4663 0.133 Uiso 1 1 calc R . .
H17B H -0.4619 0.2304 0.5507 0.133 Uiso 1 1 calc R . .
H17C H -0.3758 0.1795 0.5015 0.133 Uiso 1 1 calc R . .
C18 C -0.4002(11) 0.4160(9) 0.5258(6) 0.069(3) Uani 1 1 d . . .
H18A H -0.4632 0.4245 0.4854 0.104 Uiso 1 1 calc R . .
H18B H -0.3444 0.4638 0.5311 0.104 Uiso 1 1 calc R . .
H18C H -0.4429 0.4087 0.5690 0.104 Uiso 1 1 calc R . .
C19 C -0.2176(10) 0.3247(6) 0.4262(5) 0.038(2) Uani 1 1 d . . .
C20 C -0.2594(9) 0.3621(7) 0.3570(5) 0.043(3) Uani 1 1 d . . .
C21 C -0.3605(9) 0.4161(9) 0.3341(6) 0.052(3) Uani 1 1 d . . .
H21A H -0.4133 0.4373 0.3675 0.063 Uiso 1 1 calc R . .
C22 C -0.3822(12) 0.4381(9) 0.2617(7) 0.067(3) Uani 1 1 d . . .
H22A H -0.4500 0.4737 0.2469 0.080 Uiso 1 1 calc R . .
C23 C -0.3035(12) 0.4076(10) 0.2108(6) 0.070(4) Uani 1 1 d . . .
H23A H -0.3202 0.4220 0.1623 0.084 Uiso 1 1 calc R . .
C24 C -0.2026(12) 0.3567(9) 0.2320(6) 0.060(3) Uani 1 1 d . . .
H24A H -0.1494 0.3381 0.1977 0.072 Uiso 1 1 calc R . .
C25 C -0.1765(9) 0.3313(7) 0.3052(5) 0.041(2) Uani 1 1 d . . .
C26 C -0.0867(10) 0.2763(7) 0.3415(6) 0.046(3) Uani 1 1 d . . .
C27 C -0.1139(10) 0.2720(7) 0.4132(5) 0.043(2) Uani 1 1 d . . .
H27A H -0.0783 0.2294 0.4473 0.051 Uiso 1 1 calc R . .
C28 C 0.0278(10) 0.2363(8) 0.3094(7) 0.065(3) Uani 1 1 d . . .
H28A H 0.0635 0.1932 0.3422 0.078 Uiso 1 1 calc R . .
H28B H -0.0022 0.2092 0.2642 0.078 Uiso 1 1 calc R . .
C29 C 0.1282(15) 0.2943(13) 0.2961(13) 0.148(10) Uani 1 1 d . . .
H29A H 0.2041 0.2625 0.2867 0.177 Uiso 1 1 calc R . .
H29B H 0.1012 0.3256 0.2525 0.177 Uiso 1 1 calc R . .
C30 C 0.2947(13) 0.3640(12) 0.3659(10) 0.118(7) Uani 1 1 d . . .
H30A H 0.3408 0.3260 0.3376 0.177 Uiso 1 1 calc R . .
H30B H 0.3189 0.3543 0.4164 0.177 Uiso 1 1 calc R . .
H30C H 0.3153 0.4206 0.3539 0.177 Uiso 1 1 calc R . .
C31 C -0.0064(13) 0.2218(19) 0.0622(11) 0.207(16) Uani 1 1 d . . .
H31A H -0.0250 0.1629 0.0620 0.310 Uiso 1 1 calc R . .
H31B H -0.0510 0.2475 0.0203 0.310 Uiso 1 1 calc R . .
H31C H -0.0342 0.2468 0.1052 0.310 Uiso 1 1 calc R . .
C32 C 0.216(2) 0.2023(14) -0.0264(7) 0.138(9) Uani 1 1 d . . .
H32A H 0.2015 0.1431 -0.0315 0.207 Uiso 1 1 calc R . .
H32B H 0.3056 0.2140 -0.0283 0.207 Uiso 1 1 calc R . .
H32C H 0.1668 0.2312 -0.0650 0.207 Uiso 1 1 calc R . .
C33 C 0.199(3) 0.3525(13) 0.0645(12) 0.169(10) Uani 1 1 d . . .
H33A H 0.1734 0.3748 0.1090 0.253 Uiso 1 1 calc R . .
H33B H 0.1514 0.3798 0.0244 0.253 Uiso 1 1 calc R . .
H33C H 0.2893 0.3620 0.0621 0.253 Uiso 1 1 calc R . .
C34 C 0.2568(9) 0.1869(7) 0.1384(5) 0.043(3) Uani 1 1 d . . .
C35 C 0.2239(10) 0.1192(7) 0.1818(6) 0.049(3) Uani 1 1 d . . .
C36 C 0.1187(12) 0.0626(9) 0.1770(8) 0.075(4) Uani 1 1 d . . .
H36A H 0.0568 0.0644 0.1376 0.090 Uiso 1 1 calc R . .
C37 C 0.1093(14) 0.0021(10) 0.2342(10) 0.096(6) Uani 1 1 d . . .
H37A H 0.0429 -0.0369 0.2322 0.115 Uiso 1 1 calc R . .
C38 C 0.2041(18) 0.0046(10) 0.2926(9) 0.090(5) Uani 1 1 d . . .
H38A H 0.1977 -0.0348 0.3291 0.107 Uiso 1 1 calc R . .
C39 C 0.3018(16) 0.0573(11) 0.3011(7) 0.084(4) Uani 1 1 d . . .
H39A H 0.3588 0.0567 0.3427 0.101 Uiso 1 1 calc R . .
C40 C 0.3160(12) 0.1138(8) 0.2455(6) 0.062(4) Uani 1 1 d . . .
C41 C 0.4054(12) 0.1811(9) 0.2402(6) 0.060(3) Uani 1 1 d . . .
C42 C 0.3676(10) 0.2229(8) 0.1769(6) 0.054(3) Uani 1 1 d . . .
H42A H 0.4037 0.2770 0.1641 0.064 Uiso 1 1 calc R . .
C43 C 0.5240(15) 0.1962(14) 0.2908(10) 0.138(9) Uani 1 1 d . . .
H43A H 0.5577 0.2511 0.2803 0.165 Uiso 1 1 calc R . .
H43B H 0.4991 0.1978 0.3399 0.165 Uiso 1 1 calc R . .
C44 C 0.6208(13) 0.1392(12) 0.2882(8) 0.090(5) Uani 1 1 d . . .
H44A H 0.6034 0.0925 0.3194 0.108 Uiso 1 1 calc R . .
H44B H 0.7003 0.1650 0.3083 0.108 Uiso 1 1 calc R . .
C45 C 0.7696(12) 0.1047(11) 0.2029(10) 0.113(7) Uani 1 1 d . . .
H45A H 0.8241 0.1202 0.2453 0.170 Uiso 1 1 calc R . .
H45B H 0.7818 0.1433 0.1645 0.170 Uiso 1 1 calc R . .
H45C H 0.7913 0.0492 0.1883 0.170 Uiso 1 1 calc R . .
C46 C 0.7696(14) -0.1438(12) 0.2182(8) 0.102(5) Uani 1 1 d . . .
H46A H 0.8074 -0.1586 0.1747 0.153 Uiso 1 1 calc R . .
H46B H 0.8046 -0.1788 0.2572 0.153 Uiso 1 1 calc R . .
H46C H 0.7882 -0.0862 0.2297 0.153 Uiso 1 1 calc R . .
C47 C 0.5573(15) -0.2715(10) 0.1859(8) 0.093(5) Uani 1 1 d . . .
H47A H 0.4660 -0.2803 0.1789 0.139 Uiso 1 1 calc R . .
H47B H 0.5929 -0.3044 0.2262 0.139 Uiso 1 1 calc R . .
H47C H 0.5957 -0.2882 0.1430 0.139 Uiso 1 1 calc R . .
C48 C 0.5165(17) -0.1330(11) 0.2894(7) 0.103(6) Uani 1 1 d . . .
H48A H 0.4250 -0.1408 0.2820 0.155 Uiso 1 1 calc R . .
H48B H 0.5348 -0.0757 0.3023 0.155 Uiso 1 1 calc R . .
H48C H 0.5514 -0.1691 0.3277 0.155 Uiso 1 1 calc R . .
C49 C 0.5256(11) -0.0921(9) 0.1272(6) 0.056(3) Uani 1 1 d . . .
C50 C 0.3933(12) -0.0918(7) 0.0956(6) 0.051(3) Uani 1 1 d . . .
C51 C 0.2792(13) -0.1255(9) 0.1162(7) 0.071(4) Uani 1 1 d . . .
H51A H 0.2794 -0.1555 0.1592 0.085 Uiso 1 1 calc R . .
C52 C 0.1664(16) -0.1144(10) 0.0731(8) 0.086(5) Uani 1 1 d . . .
H52A H 0.0918 -0.1390 0.0869 0.103 Uiso 1 1 calc R . .
C53 C 0.1594(17) -0.0686(13) 0.0107(8) 0.100(5) Uani 1 1 d . . .
H53A H 0.0811 -0.0627 -0.0171 0.120 Uiso 1 1 calc R . .
C54 C 0.2667(19) -0.0320(10) -0.0107(8) 0.087(5) Uani 1 1 d . . .
H54A H 0.2607 0.0005 -0.0525 0.105 Uiso 1 1 calc R . .
C55 C 0.3883(13) -0.0422(8) 0.0297(7) 0.062(3) Uani 1 1 d . . .
C56 C 0.5130(15) -0.0165(8) 0.0203(6) 0.063(4) Uani 1 1 d . . .
C57 C 0.5947(13) -0.0495(8) 0.0769(7) 0.069(4) Uani 1 1 d . . .
H57A H 0.6888 -0.0494 0.0780 0.082 Uiso 1 1 calc R . .
C58 C 0.5501(19) 0.0411(10) -0.0412(8) 0.105(6) Uani 1 1 d . . .
H58A H 0.6002 0.0093 -0.0732 0.126 Uiso 1 1 calc R . .
H58B H 0.4725 0.0601 -0.0692 0.126 Uiso 1 1 calc R . .
C59 C 0.6246(15) 0.1139(10) -0.0142(7) 0.082(4) Uani 1 1 d . . .
H59A H 0.7101 0.0958 0.0042 0.098 Uiso 1 1 calc R . .
H59C H 0.6334 0.1523 -0.0540 0.098 Uiso 1 1 calc R . .
C60 C 0.6051(17) 0.2440(9) 0.0510(10) 0.107(6) Uani 1 1 d . . .
H60D H 0.6455 0.2622 0.0093 0.160 Uiso 1 1 calc R . .
H60A H 0.6647 0.2494 0.0933 0.160 Uiso 1 1 calc R . .
H60B H 0.5307 0.2779 0.0564 0.160 Uiso 1 1 calc R . .

loop_
_atom_site_aniso_label
_atom_site_aniso_U_11
_atom_site_aniso_U_22
_atom_site_aniso_U_33
_atom_site_aniso_U_23
_atom_site_aniso_U_13
_atom_site_aniso_U_12
Yb1 0.0381(2) 0.0286(2) 0.0475(2) -0.0053(2) 0.00256(16) -0.0013(2)
Yb2 0.0397(2) 0.0422(3) 0.0423(2) -0.0060(2) 0.01009(16) 0.0004(2)
Si1 0.091(3) 0.063(3) 0.071(2) 0.0078(18) 0.0281(19) -0.010(2)
Si2 0.0617(19) 0.050(2) 0.0470(17) -0.0002(14) 0.0157(14) -0.0110(16)
Si3 0.0573(19) 0.070(2) 0.0577(19) 0.0200(18) 0.0136(15) 0.0138(18)
Si4 0.068(2) 0.057(2) 0.0490(17) -0.0019(15) 0.0091(15) 0.0118(17)
O1 0.096(7) 0.037(5) 0.084(6) -0.002(4) -0.025(5) 0.003(4)
O2 0.046(5) 0.059(6) 0.112(7) -0.036(5) 0.022(4) -0.003(4)
O3 0.035(4) 0.099(8) 0.094(6) -0.019(5) -0.005(4) -0.001(4)
O4 0.078(6) 0.048(5) 0.089(6) 0.010(5) 0.048(5) -0.004(5)
C1 0.32(3) 0.16(2) 0.073(11) -0.050(12) 0.072(15) -0.15(2)
C2 0.152(19) 0.33(4) 0.22(2) 0.15(3) 0.131(19) 0.13(3)
C3 0.21(2) 0.090(14) 0.085(11) 0.032(10) 0.027(12) -0.014(14)
C4 0.049(6) 0.036(6) 0.064(6) 0.009(7) 0.016(5) -0.001(6)
C5 0.053(6) 0.029(7) 0.053(6) -0.001(5) 0.001(5) 0.009(5)
C6 0.043(7) 0.044(7) 0.106(10) 0.007(7) 0.004(6) 0.002(6)
C7 0.046(8) 0.042(8) 0.139(14) 0.008(8) 0.002(8) 0.011(6)
C8 0.106(13) 0.036(8) 0.156(16) 0.003(9) 0.066(12) 0.031(8)
C9 0.126(13) 0.034(8) 0.072(8) -0.005(6) 0.031(8) 0.005(8)
C10 0.066(7) 0.022(6) 0.062(6) -0.004(5) 0.012(5) 0.001(6)
C11 0.076(8) 0.025(6) 0.063(7) -0.011(6) -0.006(6) -0.007(6)
C12 0.051(6) 0.030(7) 0.100(9) 0.000(7) -0.016(6) -0.025(6)
C13 0.179(17) 0.052(10) 0.060(9) -0.012(7) -0.037(10) -0.020(10)
C14 0.39(4) 0.043(10) 0.084(12) -0.015(9) -0.114(17) 0.026(15)
C15 0.092(12) 0.066(12) 0.129(15) 0.011(10) -0.031(10) 0.015(9)
C16 0.112(11) 0.088(11) 0.042(7) -0.001(7) 0.005(7) 0.003(9)
C17 0.103(11) 0.094(12) 0.074(9) 0.002(8) 0.032(8) -0.057(10)
C18 0.084(8) 0.068(9) 0.059(7) 0.000(7) 0.028(6) 0.013(8)
C19 0.047(6) 0.034(6) 0.031(5) 0.000(4) 0.000(4) -0.002(5)
C20 0.034(6) 0.048(7) 0.047(6) -0.007(5) 0.010(4) -0.005(5)
C21 0.047(6) 0.050(7) 0.060(6) -0.003(6) 0.004(5) -0.006(6)
C22 0.063(7) 0.050(9) 0.085(9) 0.000(7) -0.005(6) 0.012(7)
C23 0.077(8) 0.087(12) 0.043(6) 0.013(7) -0.004(5) -0.003(8)
C24 0.070(8) 0.063(9) 0.048(7) -0.001(6) 0.017(6) -0.014(7)
C25 0.047(6) 0.036(6) 0.040(5) -0.005(4) 0.009(4) -0.008(5)
C26 0.041(6) 0.037(6) 0.063(7) -0.003(5) 0.013(5) 0.001(5)
C27 0.051(6) 0.028(6) 0.049(6) -0.002(5) 0.001(5) -0.002(5)
C28 0.038(6) 0.060(9) 0.099(9) -0.025(7) 0.010(6) 0.001(6)
C29 0.061(10) 0.119(17) 0.27(3) -0.119(18) 0.074(13) -0.032(11)
C30 0.048(9) 0.118(16) 0.184(18) -0.045(13) -0.009(10) 0.007(9)
C31 0.034(8) 0.38(4) 0.20(2) 0.20(3) -0.005(10) 0.023(14)
C32 0.20(2) 0.16(2) 0.050(9) 0.010(10) 0.017(10) 0.085(17)
C33 0.25(3) 0.076(14) 0.18(2) 0.048(14) 0.03(2) 0.041(17)
C34 0.042(6) 0.047(7) 0.040(6) 0.008(5) 0.013(4) 0.005(5)
C35 0.041(6) 0.050(7) 0.060(7) 0.011(5) 0.020(5) 0.013(5)
C36 0.053(7) 0.054(9) 0.122(11) 0.001(9) 0.023(7) 0.002(7)
C37 0.054(9) 0.076(11) 0.168(17) 0.000(11) 0.062(10) -0.027(8)
C38 0.103(13) 0.064(11) 0.106(13) 0.027(9) 0.033(10) 0.008(10)
C39 0.111(11) 0.090(13) 0.054(7) 0.002(8) 0.027(7) 0.022(11)
C40 0.075(8) 0.077(9) 0.037(6) 0.013(6) 0.019(5) 0.039(7)
C41 0.065(8) 0.074(9) 0.041(6) -0.018(6) 0.007(5) 0.014(7)
C42 0.045(6) 0.047(7) 0.070(8) -0.021(6) 0.011(5) -0.003(6)
C43 0.065(10) 0.20(2) 0.133(15) -0.103(15) -0.040(9) 0.045(13)
C44 0.049(8) 0.144(16) 0.073(10) -0.010(10) -0.018(7) -0.029(9)
C45 0.054(8) 0.118(17) 0.172(16) -0.060(12) 0.033(9) -0.037(9)
C46 0.092(11) 0.129(16) 0.083(10) 0.010(10) 0.001(8) 0.020(10)
C47 0.115(12) 0.078(11) 0.086(10) 0.031(9) 0.011(8) 0.005(10)
C48 0.141(15) 0.116(14) 0.054(8) 0.009(8) 0.019(8) 0.027(12)
C49 0.067(7) 0.062(10) 0.039(6) -0.008(6) 0.009(5) 0.009(7)
C50 0.073(8) 0.031(8) 0.046(6) -0.014(5) 0.000(5) 0.007(6)
C51 0.076(9) 0.070(10) 0.064(8) -0.005(7) -0.005(7) -0.023(8)
C52 0.098(12) 0.069(10) 0.087(11) -0.020(8) -0.012(9) -0.026(8)
C53 0.107(12) 0.105(14) 0.083(10) -0.009(11) -0.029(9) -0.029(13)
C54 0.130(15) 0.059(10) 0.065(9) -0.020(7) -0.033(9) 0.014(10)
C55 0.082(9) 0.045(8) 0.058(7) -0.017(6) -0.002(7) 0.010(7)
C56 0.104(11) 0.057(8) 0.032(6) 0.001(5) 0.020(6) 0.019(7)
C57 0.075(9) 0.070(11) 0.066(8) -0.010(7) 0.030(7) 0.008(7)
C58 0.173(17) 0.080(12) 0.073(10) 0.001(8) 0.065(10) 0.001(12)
C59 0.102(11) 0.070(10) 0.079(9) 0.028(8) 0.043(8) -0.005(9)
C60 0.121(14) 0.047(10) 0.164(16) -0.007(10) 0.076(12) -0.022(9)

loop_
_atom_type_symbol
_atom_type_description
_atom_type_scat_dispersion_real
_atom_type_scat_dispersion_imag
_atom_type_scat_source
C C 0.0033 0.0016 'International Tables Vol C Tables 4.2.6.8 and 6.1.1.4'
H H 0.0000 0.0000 'International Tables Vol C Tables 4.2.6.8 and 6.1.1.4'
O O 0.0106 0.0060 'International Tables Vol C Tables 4.2.6.8 and 6.1.1.4'
Si Si 0.0817 0.0704 'International Tables Vol C Tables 4.2.6.8 and 6.1.1.4'
Yb Yb -0.3850 5.5486 'International Tables Vol C Tables 4.2.6.8 and 6.1.1.4'

loop_
_geom_angle_atom_site_label_1
_geom_angle_atom_site_label_2
_geom_angle_atom_site_label_3
_geom_angle
_geom_angle_site_symmetry_1
_geom_angle_site_symmetry_3
_geom_angle_publ_flag
O2 Yb1 O1 84.2(3) . . ?
O2 Yb1 C27 84.3(3) . . ?
O1 Yb1 C27 87.2(3) . . ?
O2 Yb1 C11 108.7(3) . . ?
O1 Yb1 C11 66.0(3) . . ?
C27 Yb1 C11 147.9(3) . . ?
O2 Yb1 C26 66.9(3) . . ?
O1 Yb1 C26 108.5(3) . . ?
C27 Yb1 C26 29.8(3) . . ?
C11 Yb1 C26 173.7(3) . . ?
O2 Yb1 C12 86.4(4) . . ?
O1 Yb1 C12 81.4(3) . . ?
C27 Yb1 C12 165.9(3) . . ?
C11 Yb1 C12 29.4(3) . . ?
C26 Yb1 C12 149.8(4) . . ?
O2 Yb1 C10 135.7(3) . . ?
O1 Yb1 C10 86.4(3) . . ?
C27 Yb1 C10 138.3(3) . . ?
C11 Yb1 C10 30.3(3) . . ?
C26 Yb1 C10 155.4(3) . . ?
C12 Yb1 C10 49.4(4) . . ?
O2 Yb1 C19 113.6(3) . . ?
O1 Yb1 C19 96.3(3) . . ?
C27 Yb1 C19 30.1(3) . . ?
C11 Yb1 C19 131.9(3) . . ?
C26 Yb1 C19 50.0(3) . . ?
C12 Yb1 C19 159.6(4) . . ?
C10 Yb1 C19 110.4(3) . . ?
O2 Yb1 C5 122.8(3) . . ?
O1 Yb1 C5 114.4(3) . . ?
C27 Yb1 C5 145.4(3) . . ?
C11 Yb1 C5 49.4(3) . . ?
C26 Yb1 C5 136.6(3) . . ?
C12 Yb1 C5 48.4(3) . . ?
C10 Yb1 C5 30.8(3) . . ?
C19 Yb1 C5 116.9(3) . . ?
O2 Yb1 C4 93.3(3) . . ?
O1 Yb1 C4 110.5(3) . . ?
C27 Yb1 C4 161.9(3) . . ?
C11 Yb1 C4 49.4(3) . . ?
C26 Yb1 C4 133.8(3) . . ?
C12 Yb1 C4 29.4(3) . . ?
C10 Yb1 C4 50.5(3) . . ?
C19 Yb1 C4 143.9(3) . . ?
C5 Yb1 C4 29.8(3) . . ?
O2 Yb1 C25 85.8(3) . . ?
O1 Yb1 C25 135.4(3) . . ?
C27 Yb1 C25 48.6(3) . . ?
C11 Yb1 C25 156.7(3) . . ?
C26 Yb1 C25 29.6(3) . . ?
C12 Yb1 C25 141.0(3) . . ?
C10 Yb1 C25 128.4(3) . . ?
C19 Yb1 C25 49.6(3) . . ?
C5 Yb1 C25 107.5(3) . . ?
C4 Yb1 C25 113.4(3) . . ?
O2 Yb1 C20 114.0(3) . . ?
O1 Yb1 C20 126.3(3) . . ?
C27 Yb1 C20 48.7(3) . . ?
C11 Yb1 C20 136.3(3) . . ?
C26 Yb1 C20 49.1(3) . . ?
C12 Yb1 C20 145.3(3) . . ?
C10 Yb1 C20 106.3(3) . . ?
C19 Yb1 C20 30.1(3) . . ?
C5 Yb1 C20 97.6(3) . . ?
C4 Yb1 C20 117.7(3) . . ?
C25 Yb1 C20 29.6(3) . . ?
O3 Yb2 O4 86.8(3) . . ?
O3 Yb2 C56 114.2(4) . . ?
O4 Yb2 C56 67.2(3) . . ?
O3 Yb2 C42 83.5(3) . . ?
O4 Yb2 C42 86.3(3) . . ?
C56 Yb2 C42 146.1(4) . . ?
O3 Yb2 C57 89.2(4) . . ?
O4 Yb2 C57 80.6(3) . . ?
C56 Yb2 C57 30.2(4) . . ?
C42 Yb2 C57 165.4(4) . . ?
O3 Yb2 C55 138.1(4) . . ?
O4 Yb2 C55 90.0(4) . . ?
C56 Yb2 C55 30.1(4) . . ?
C42 Yb2 C55 138.0(4) . . ?
C57 Yb2 C55 49.1(4) . . ?
O3 Yb2 C41 65.3(3) . . ?
O4 Yb2 C41 107.4(4) . . ?
C56 Yb2 C41 174.6(4) . . ?
C42 Yb2 C41 29.4(3) . . ?
C57 Yb2 C41 152.2(4) . . ?
C55 Yb2 C41 153.0(4) . . ?
O3 Yb2 C40 84.0(3) . . ?
O4 Yb2 C40 134.9(3) . . ?
C56 Yb2 C40 154.2(4) . . ?
C42 Yb2 C40 48.8(4) . . ?
C57 Yb2 C40 143.0(4) . . ?
C55 Yb2 C40 124.8(4) . . ?
C41 Yb2 C40 30.4(4) . . ?
O3 Yb2 C49 91.8(3) . . ?
O4 Yb2 C49 110.4(3) . . ?
C56 Yb2 C49 50.7(3) . . ?
C42 Yb2 C49 162.4(3) . . ?
C57 Yb2 C49 29.8(3) . . ?
C55 Yb2 C49 50.7(4) . . ?
C41 Yb2 C49 134.2(4) . . ?
C40 Yb2 C49 113.9(3) . . ?
O3 Yb2 C34 112.9(3) . . ?
O4 Yb2 C34 94.7(3) . . ?
C56 Yb2 C34 127.9(4) . . ?
C42 Yb2 C34 30.2(3) . . ?
C57 Yb2 C34 157.2(4) . . ?
C55 Yb2 C34 109.0(4) . . ?
C41 Yb2 C34 50.4(3) . . ?
C40 Yb2 C34 50.3(3) . . ?
C49 Yb2 C34 146.0(3) . . ?
O3 Yb2 C35 113.0(3) . . ?
O4 Yb2 C35 124.1(3) . . ?
C56 Yb2 C35 132.0(4) . . ?
C42 Yb2 C35 48.3(3) . . ?
C57 Yb2 C35 146.0(4) . . ?
C55 Yb2 C35 103.2(4) . . ?
C41 Yb2 C35 49.9(4) . . ?
C40 Yb2 C35 30.6(3) . . ?
C49 Yb2 C35 120.0(3) . . ?
C34 Yb2 C35 29.5(3) . . ?
O3 Yb2 C50 120.7(3) . . ?
O4 Yb2 C50 116.8(3) . . ?
C56 Yb2 C50 49.8(4) . . ?
C42 Yb2 C50 145.5(3) . . ?
C57 Yb2 C50 48.5(4) . . ?
C55 Yb2 C50 30.5(3) . . ?
C41 Yb2 C50 135.5(4) . . ?
C40 Yb2 C50 105.7(4) . . ?
C49 Yb2 C50 30.2(3) . . ?
C34 Yb2 C50 117.6(3) . . ?
C35 Yb2 C50 97.5(4) . . ?
C3 Si1 C1 108.0(10) . . ?
C3 Si1 C4 111.9(7) . . ?
C1 Si1 C4 114.4(7) . . ?
C3 Si1 C2 104.9(12) . . ?
C1 Si1 C2 109.2(13) . . ?
C4 Si1 C2 108.0(7) . . ?
C19 Si2 C17 111.7(5) . . ?
C19 Si2 C16 108.9(6) . . ?
C17 Si2 C16 108.3(7) . . ?
C19 Si2 C18 114.0(5) . . ?
C17 Si2 C18 105.0(7) . . ?
C16 Si2 C18 108.7(6) . . ?
C31 Si3 C32 109.8(11) . . ?
C31 Si3 C34 111.4(6) . . ?
C32 Si3 C34 112.9(7) . . ?
C31 Si3 C33 108.3(12) . . ?
C32 Si3 C33 105.7(10) . . ?
C34 Si3 C33 108.4(8) . . ?
C47 Si4 C49 111.4(6) . . ?
C47 Si4 C48 106.5(8) . . ?
C49 Si4 C48 111.8(6) . . ?
C47 Si4 C46 108.6(8) . . ?
C49 Si4 C46 108.7(7) . . ?
C48 Si4 C46 109.8(7) . . ?
C14 O1 C15 114.6(11) . . ?
C14 O1 Yb1 120.8(8) . . ?
C15 O1 Yb1 124.6(9) . . ?
C29 O2 C30 115.1(11) . . ?
C29 O2 Yb1 116.8(8) . . ?
C30 O2 Yb1 127.7(9) . . ?
C45 O3 C44 114.6(10) . . ?
C45 O3 Yb2 125.1(9) . . ?
C44 O3 Yb2 119.9(7) . . ?
C59 O4 C60 114.5(10) . . ?
C59 O4 Yb2 119.1(7) . . ?
C60 O4 Yb2 124.6(8) . . ?
C12 C4 C5 105.8(10) . . ?
C12 C4 Si1 126.0(8) . . ?
C5 C4 Si1 127.4(8) . . ?
C12 C4 Yb1 73.4(7) . . ?
C5 C4 Yb1 74.6(6) . . ?
Si1 C4 Yb1 125.2(6) . . ?
C6 C5 C4 135.2(11) . . ?
C6 C5 C10 115.7(10) . . ?
C4 C5 C10 109.1(9) . . ?
C6 C5 Yb1 118.2(8) . . ?
C4 C5 Yb1 75.6(7) . . ?
C10 C5 Yb1 73.5(6) . . ?
C7 C6 C5 123.3(14) . . ?
C6 C7 C8 119.8(13) . . ?
C9 C8 C7 120.1(13) . . ?
C8 C9 C10 121.9(14) . . ?
C9 C10 C11 136.0(12) . . ?
C9 C10 C5 119.1(11) . . ?
C11 C10 C5 104.9(9) . . ?
C9 C10 Yb1 116.2(8) . . ?
C11 C10 Yb1 73.7(6) . . ?
C5 C10 Yb1 75.7(6) . . ?
C12 C11 C10 108.9(10) . . ?
C12 C11 C13 126.1(13) . . ?
C10 C11 C13 124.7(12) . . ?
C12 C11 Yb1 76.2(7) . . ?
C10 C11 Yb1 75.9(6) . . ?
C13 C11 Yb1 109.5(8) . . ?
C11 C12 C4 111.3(11) . . ?
C11 C12 Yb1 74.4(7) . . ?
C4 C12 Yb1 77.2(7) . . ?
C14 C13 C11 120.1(12) . . ?
C13 C14 O1 119.2(13) . . ?
C27 C19 C20 105.5(8) . . ?
C27 C19 Si2 123.5(8) . . ?
C20 C19 Si2 129.0(8) . . ?
C27 C19 Yb1 72.5(6) . . ?
C20 C19 Yb1 77.8(6) . . ?
Si2 C19 Yb1 126.9(5) . . ?
C21 C20 C25 119.5(9) . . ?
C21 C20 C19 133.0(9) . . ?
C25 C20 C19 107.5(9) . . ?
C21 C20 Yb1 120.8(8) . . ?
C25 C20 Yb1 74.4(6) . . ?
C19 C20 Yb1 72.1(5) . . ?
C22 C21 C20 120.1(10) . . ?
C21 C22 C23 120.9(11) . . ?
C24 C23 C22 120.1(11) . . ?
C23 C24 C25 121.5(11) . . ?
C26 C25 C24 134.1(10) . . ?
C26 C25 C20 108.0(9) . . ?
C24 C25 C20 117.9(10) . . ?
C26 C25 Yb1 71.8(6) . . ?
C24 C25 Yb1 120.8(7) . . ?
C20 C25 Yb1 76.0(6) . . ?
C27 C26 C25 107.7(9) . . ?
C27 C26 C28 126.2(10) . . ?
C25 C26 C28 125.9(10) . . ?
C27 C26 Yb1 73.9(6) . . ?
C25 C26 Yb1 78.6(6) . . ?
C28 C26 Yb1 109.0(7) . . ?
C26 C27 C19 111.3(9) . . ?
C26 C27 Yb1 76.3(6) . . ?
C19 C27 Yb1 77.5(6) . . ?
C29 C28 C26 114.0(11) . . ?
O2 C29 C28 115.9(16) . . ?
C35 C34 C42 104.6(10) . . ?
C35 C34 Si3 130.4(9) . . ?
C42 C34 Si3 123.7(9) . . ?
C35 C34 Yb2 75.5(6) . . ?
C42 C34 Yb2 72.6(6) . . ?
Si3 C34 Yb2 126.0(5) . . ?
C34 C35 C36 132.9(11) . . ?
C34 C35 C40 109.4(10) . . ?
C36 C35 C40 117.5(11) . . ?
C34 C35 Yb2 75.0(6) . . ?
C36 C35 Yb2 120.8(8) . . ?
C40 C35 Yb2 73.8(6) . . ?
C35 C36 C37 119.0(13) . . ?
C38 C37 C36 117.3(13) . . ?
C39 C38 C37 126.4(15) . . ?
C38 C39 C40 117.4(15) . . ?
C39 C40 C41 130.7(13) . . ?
C39 C40 C35 122.3(14) . . ?
C41 C40 C35 106.6(10) . . ?
C39 C40 Yb2 121.5(8) . . ?
C41 C40 Yb2 73.9(6) . . ?
C35 C40 Yb2 75.6(5) . . ?
C42 C41 C40 106.5(10) . . ?
C42 C41 C43 127.5(15) . . ?
C40 C41 C43 125.7(14) . . ?
C42 C41 Yb2 74.6(6) . . ?
C40 C41 Yb2 75.8(6) . . ?
C43 C41 Yb2 110.8(8) . . ?
C41 C42 C34 112.8(11) . . ?
C41 C42 Yb2 75.9(7) . . ?
C34 C42 Yb2 77.2(6) . . ?
C44 C43 C41 116.2(13) . . ?
C43 C44 O3 116.4(13) . . ?
C57 C49 C50 104.9(10) . . ?
C57 C49 Si4 127.8(10) . . ?
C50 C49 Si4 125.4(10) . . ?
C57 C49 Yb2 73.0(8) . . ?
C50 C49 Yb2 76.6(7) . . ?
Si4 C49 Yb2 127.3(5) . . ?
C51 C50 C49 134.0(12) . . ?
C51 C50 C55 118.5(12) . . ?
C49 C50 C55 107.5(11) . . ?
C51 C50 Yb2 119.2(9) . . ?
C49 C50 Yb2 73.2(7) . . ?
C55 C50 Yb2 71.1(7) . . ?
C52 C51 C50 119.9(14) . . ?
C53 C52 C51 122.7(16) . . ?
C54 C53 C52 119.9(15) . . ?
C53 C54 C55 121.2(16) . . ?
C56 C55 C54 134.4(14) . . ?
C56 C55 C50 107.8(11) . . ?
C54 C55 C50 117.8(14) . . ?
C56 C55 Yb2 72.4(7) . . ?
C54 C55 Yb2 117.0(9) . . ?
C50 C55 Yb2 78.3(6) . . ?
C55 C56 C57 108.0(11) . . ?
C55 C56 C58 124.8(13) . . ?
C57 C56 C58 127.2(14) . . ?
C55 C56 Yb2 77.6(7) . . ?
C57 C56 Yb2 77.4(7) . . ?
C58 C56 Yb2 110.0(9) . . ?
C56 C57 C49 111.5(12) . . ?
C56 C57 Yb2 72.5(7) . . ?
C49 C57 Yb2 77.2(7) . . ?
C59 C58 C56 112.5(12) . . ?
O4 C59 C58 112.7(11) . . ?

loop_
_geom_bond_atom_site_label_1
_geom_bond_atom_site_label_2
_geom_bond_distance
_geom_bond_site_symmetry_2
_geom_bond_publ_flag
Yb1 O2 2.440(8) . ?
Yb1 O1 2.466(8) . ?
Yb1 C27 2.682(11) . ?
Yb1 C11 2.711(11) . ?
Yb1 C26 2.713(11) . ?
Yb1 C12 2.734(11) . ?
Yb1 C10 2.740(11) . ?
Yb1 C19 2.746(10) . ?
Yb1 C5 2.769(11) . ?
Yb1 C4 2.782(13) . ?
Yb1 C25 2.800(10) . ?
Yb1 C20 2.821(10) . ?
Yb2 O3 2.440(8) . ?
Yb2 O4 2.495(7) . ?
Yb2 C56 2.645(11) . ?
Yb2 C42 2.703(11) . ?
Yb2 C57 2.707(12) . ?
Yb2 C55 2.711(11) . ?
Yb2 C41 2.720(11) . ?
Yb2 C40 2.745(10) . ?
Yb2 C49 2.761(14) . ?
Yb2 C34 2.762(10) . ?
Yb2 C35 2.769(10) . ?
Yb2 C50 2.805(12) . ?
Si1 C3 1.832(17) . ?
Si1 C1 1.848(17) . ?
Si1 C4 1.859(10) . ?
Si1 C2 1.876(18) . ?
Si2 C19 1.859(10) . ?
Si2 C17 1.870(13) . ?
Si2 C16 1.871(12) . ?
Si2 C18 1.879(13) . ?
Si3 C31 1.817(15) . ?
Si3 C32 1.826(15) . ?
Si3 C34 1.843(10) . ?
Si3 C33 1.87(2) . ?
Si4 C47 1.856(16) . ?
Si4 C49 1.861(12) . ?
Si4 C48 1.872(13) . ?
Si4 C46 1.876(15) . ?
O1 C14 1.399(16) . ?
O1 C15 1.431(16) . ?
O2 C29 1.385(18) . ?
O2 C30 1.400(15) . ?
O3 C45 1.401(14) . ?
O3 C44 1.431(16) . ?
O4 C59 1.428(16) . ?
O4 C60 1.450(16) . ?
C4 C12 1.399(14) . ?
C4 C5 1.429(14) . ?
C5 C6 1.405(15) . ?
C5 C10 1.464(14) . ?
C6 C7 1.346(19) . ?
C7 C8 1.41(2) . ?
C8 C9 1.34(2) . ?
C9 C10 1.390(17) . ?
C10 C11 1.427(15) . ?
C11 C12 1.384(16) . ?
C11 C13 1.522(16) . ?
C13 C14 1.35(2) . ?
C19 C27 1.410(14) . ?
C19 C20 1.446(14) . ?
C20 C21 1.399(15) . ?
C20 C25 1.438(13) . ?
C21 C22 1.388(15) . ?
C22 C23 1.396(17) . ?
C23 C24 1.360(18) . ?
C24 C25 1.421(15) . ?
C25 C26 1.409(15) . ?
C26 C27 1.388(14) . ?
C26 C28 1.525(14) . ?
C28 C29 1.44(2) . ?
C34 C35 1.409(15) . ?
C34 C42 1.423(14) . ?
C35 C36 1.419(17) . ?
C35 C40 1.456(15) . ?
C36 C37 1.44(2) . ?
C37 C38 1.40(2) . ?
C38 C39 1.32(2) . ?
C39 C40 1.388(18) . ?
C40 C41 1.432(18) . ?
C41 C42 1.378(16) . ?
C41 C43 1.503(17) . ?
C43 C44 1.36(2) . ?
C49 C57 1.407(17) . ?
C49 C50 1.451(16) . ?
C50 C51 1.392(17) . ?
C50 C55 1.454(17) . ?
C51 C52 1.373(19) . ?
C52 C53 1.36(2) . ?
C53 C54 1.36(2) . ?
C54 C55 1.42(2) . ?
C55 C56 1.391(18) . ?
C56 C57 1.394(17) . ?
C56 C58 1.543(18) . ?
C58 C59 1.46(2) . ?
